data_4081921
loop_
_publ_author_name
'Vald\'es, Hugo'
'Poyatos, Macarena'
'Peris, Eduardo'

_publ_section_title
;
 A Tetracyclic Bis(imidazolindiylidene) Ligand and Its Diiridium and
 Dipalladium Complexes
;
_journal_issue 21
_journal_name_full Organometallics
_journal_page_first 6445
_journal_paper_doi 10.1021/om400779w
_journal_volume 32
_journal_year 2013
_chemical_formula_sum 'C16 H18 Cl2 Ir2 N4 O4'
_chemical_formula_weight 785.64
_chemical_name_systematic
;
 ?
;
_space_group_IT_number 14
_symmetry_space_group_name_Hall '-P 2yn'
_symmetry_space_group_name_H-M 'P 1 21/n 1'
_atom_sites_solution_hydrogens geom
_atom_sites_solution_primary direct
_atom_sites_solution_secondary difmap
_audit_creation_method SHELXL-97
_cell_angle_alpha 90.00
_cell_angle_beta 94.710(3)
_cell_angle_gamma 90.00
_cell_formula_units_Z 4
_cell_length_a 9.2720(3)
_cell_length_b 22.7873(8)
_cell_length_c 9.7352(3)
_cell_measurement_temperature 293(2)
_cell_volume 2049.94(12)
_computing_structure_refinement 'SHELXL-97 (Sheldrick, 1997)'
_diffrn_ambient_temperature 293(2)
_diffrn_measured_fraction_theta_full 0.998
_diffrn_measured_fraction_theta_max 0.924
_diffrn_radiation_monochromator graphite
_diffrn_radiation_source 'fine-focus sealed tube'
_diffrn_radiation_type MoK\a
_diffrn_radiation_wavelength 0.71073
_diffrn_reflns_av_R_equivalents 0.0668
_diffrn_reflns_av_sigmaI/netI 0.0473
_diffrn_reflns_limit_h_max 12
_diffrn_reflns_limit_h_min -12
_diffrn_reflns_limit_k_max 30
_diffrn_reflns_limit_k_min -30
_diffrn_reflns_limit_l_max 13
_diffrn_reflns_limit_l_min -12
_diffrn_reflns_number 22303
_diffrn_reflns_theta_full 25.00
_diffrn_reflns_theta_max 29.04
_diffrn_reflns_theta_min 2.84
_exptl_absorpt_coefficient_mu 13.261
_exptl_crystal_density_diffrn 2.546
_exptl_crystal_density_method 'not measured'
_exptl_crystal_F_000 1448
_refine_diff_density_max 3.587
_refine_diff_density_min -2.834
_refine_diff_density_rms 0.320
_refine_ls_extinction_method none
_refine_ls_goodness_of_fit_ref 1.220
_refine_ls_hydrogen_treatment mixed
_refine_ls_matrix_type full
_refine_ls_number_parameters 253
_refine_ls_number_reflns 5062
_refine_ls_number_restraints 0
_refine_ls_restrained_S_all 1.220
_refine_ls_R_factor_all 0.0798
_refine_ls_R_factor_gt 0.0663
_refine_ls_shift/su_max 0.000
_refine_ls_shift/su_mean 0.000
_refine_ls_structure_factor_coef Fsqd
_refine_ls_weighting_details 'calc w=1/[\s^2^(Fo^2^)+(0.0200P)^2^+95.0378P] where P=(Fo^2^+2Fc^2^)/3'
_refine_ls_weighting_scheme calc
_refine_ls_wR_factor_gt 0.1539
_refine_ls_wR_factor_ref 0.1604
_reflns_number_gt 4262
_reflns_number_total 5062
_reflns_threshold_expression >2sigma(I)
_cod_data_source_file om400779w_si_002.cif
_cod_data_source_block str1515
_cod_original_sg_symbol_H-M 'P 21/n'
_cod_database_code 4081921

loop_
_symmetry_equiv_pos_as_xyz
'x, y, z'
'-x+1/2, y+1/2, -z+1/2'
'-x, -y, -z'
'x-1/2, -y-1/2, z-1/2'

loop_
_atom_site_label
_atom_site_type_symbol
_atom_site_fract_x
_atom_site_fract_y
_atom_site_fract_z
_atom_site_U_iso_or_equiv
_atom_site_adp_type
_atom_site_occupancy
_atom_site_symmetry_multiplicity
_atom_site_calc_flag
_atom_site_refinement_flags
C1 C 0.5276(15) 0.3938(7) 0.5940(14) 0.026(3) Uani 1 1 d .
C2 C 0.7337(18) 0.3636(8) 0.7596(16) 0.038(4) Uani 1 1 d .
H2A H 0.8040 0.3685 0.6920 0.046 Uiso 1 1 d R
H2B H 0.7067 0.3225 0.7601 0.046 Uiso 1 1 d R
C3 C 0.8051(17) 0.3796(7) 0.9018(16) 0.034(3) Uani 1 1 d .
H3A H 0.8960 0.3585 0.9163 0.041 Uiso 1 1 d R
H3B H 0.8273 0.4212 0.9025 0.041 Uiso 1 1 d R
C4 C 0.716(2) 0.3666(8) 1.0206(15) 0.039(4) Uani 1 1 d .
H4A H 0.7800 0.3601 1.1030 0.047 Uiso 1 1 d R
H4B H 0.6620 0.3306 1.0010 0.047 Uiso 1 1 d R
C5 C 0.6087(19) 0.4154(7) 1.0486(17) 0.038(4) Uani 1 1 d .
H5A H 0.5600 0.4058 1.1302 0.045 Uiso 1 1 d R
H5B H 0.6616 0.4517 1.0663 0.045 Uiso 1 1 d R
C6 C 0.3587(16) 0.4112(7) 0.9239(14) 0.028(3) Uani 1 1 d .
C7 C 0.1404(16) 0.4251(8) 0.7648(15) 0.036(4) Uani 1 1 d .
H7A H 0.0898 0.4472 0.8312 0.043 Uiso 1 1 d R
H7B H 0.1116 0.3843 0.7715 0.043 Uiso 1 1 d R
C8 C 0.0931(18) 0.4471(9) 0.6206(16) 0.040(4) Uani 1 1 d .
H8A H -0.0115 0.4442 0.6075 0.048 Uiso 1 1 d R
H8B H 0.1179 0.4884 0.6160 0.048 Uiso 1 1 d R
C9 C 0.1547(17) 0.4163(9) 0.5044(17) 0.041(4) Uani 1 1 d .
H9A H 0.0893 0.4217 0.4224 0.049 Uiso 1 1 d R
H9B H 0.1577 0.3746 0.5248 0.049 Uiso 1 1 d R
C10 C 0.3042(17) 0.4354(8) 0.4719(15) 0.036(4) Uani 1 1 d .
H10A H 0.3330 0.4123 0.3951 0.043 Uiso 1 1 d R
H10B H 0.3006 0.4762 0.4434 0.043 Uiso 1 1 d R
C11 C 0.5435(16) 0.4446(7) 0.8006(13) 0.028(3) Uani 1 1 d .
H11 H 0.6067 0.4791 0.8114 0.034 Uiso 1 1 d R
C12 C 0.4001(16) 0.4585(7) 0.7175(15) 0.029(3) Uani 1 1 d .
H12 H 0.3818 0.5007 0.7062 0.034 Uiso 1 1 d R
C13 C 0.635(2) 0.2786(8) 0.3100(17) 0.042(4) Uani 1 1 d .
C14 C 0.423(2) 0.2891(8) 0.4715(19) 0.044(4) Uani 1 1 d .
C15 C 0.3513(18) 0.2994(9) 1.0363(16) 0.040(4) Uani 1 1 d .
C16 C 0.135(2) 0.3265(8) 1.1955(19) 0.045(4) Uani 1 1 d .
Cl1 Cl 0.7665(4) 0.3995(2) 0.3978(4) 0.0397(9) Uani 1 1 d .
Cl2 Cl 0.1401(5) 0.4565(2) 1.1244(4) 0.0430(9) Uani 1 1 d .
Ir1 Ir 0.57909(7) 0.33501(3) 0.44205(6) 0.03037(16) Uani 1 1 d .
Ir2 Ir 0.25035(7) 0.36753(3) 1.07243(6) 0.03153(17) Uani 1 1 d .
N1 N 0.6034(13) 0.3991(6) 0.7161(11) 0.026(2) Uani 1 1 d .
N2 N 0.4141(14) 0.4288(6) 0.5888(12) 0.030(3) Uani 1 1 d .
N3 N 0.5000(13) 0.4236(6) 0.9313(11) 0.027(3) Uani 1 1 d .
N4 N 0.2970(14) 0.4291(6) 0.8026(13) 0.031(3) Uani 1 1 d .
O1 O 0.672(2) 0.2430(6) 0.2420(14) 0.069(5) Uani 1 1 d .
O2 O 0.327(2) 0.2633(8) 0.489(2) 0.093(6) Uani 1 1 d .
O3 O 0.413(2) 0.2592(7) 1.0159(19) 0.074(5) Uani 1 1 d .
O4 O 0.064(2) 0.3010(8) 1.2617(16) 0.079(5) Uani 1 1 d .

loop_
_atom_site_aniso_label
_atom_site_aniso_U_11
_atom_site_aniso_U_22
_atom_site_aniso_U_33
_atom_site_aniso_U_23
_atom_site_aniso_U_13
_atom_site_aniso_U_12
C1 0.022(7) 0.037(8) 0.020(6) -0.001(6) 0.006(5) 0.000(6)
C2 0.034(8) 0.052(10) 0.029(7) 0.000(7) 0.009(6) 0.008(8)
C3 0.028(8) 0.037(8) 0.034(8) -0.001(6) -0.009(6) 0.003(6)
C4 0.051(10) 0.044(9) 0.020(7) 0.002(6) -0.009(7) 0.014(8)
C5 0.040(9) 0.035(8) 0.038(8) 0.004(7) 0.003(7) -0.013(7)
C6 0.029(7) 0.039(8) 0.017(6) -0.002(6) 0.006(5) -0.004(6)
C7 0.022(7) 0.060(11) 0.025(7) 0.006(7) 0.001(6) -0.003(7)
C8 0.029(8) 0.063(12) 0.029(8) 0.001(7) 0.002(6) -0.003(8)
C9 0.025(8) 0.068(12) 0.030(8) 0.000(8) -0.004(6) 0.002(8)
C10 0.032(8) 0.058(10) 0.018(6) 0.002(7) 0.002(6) 0.006(7)
C11 0.031(8) 0.039(8) 0.014(6) 0.000(5) 0.003(5) 0.001(6)
C12 0.027(7) 0.033(8) 0.027(7) 0.000(6) 0.008(6) -0.001(6)
C13 0.058(11) 0.037(9) 0.031(8) 0.003(7) 0.002(8) 0.005(8)
C14 0.042(10) 0.040(10) 0.048(10) -0.011(8) -0.007(8) 0.002(8)
C15 0.026(8) 0.064(12) 0.026(7) 0.008(8) -0.008(6) -0.007(8)
C16 0.050(11) 0.048(10) 0.038(9) -0.005(8) 0.003(8) -0.006(9)
Cl1 0.036(2) 0.052(2) 0.0316(19) 0.0001(17) 0.0072(15) -0.0037(18)
Cl2 0.044(2) 0.049(2) 0.037(2) -0.0011(17) 0.0101(17) 0.0024(19)
Ir1 0.0329(3) 0.0340(3) 0.0247(3) -0.0016(2) 0.0055(2) -0.0002(2)
Ir2 0.0333(3) 0.0382(3) 0.0233(3) 0.0009(2) 0.0039(2) -0.0014(3)
N1 0.026(6) 0.037(7) 0.017(5) -0.001(5) 0.007(4) 0.001(5)
N2 0.035(7) 0.035(7) 0.019(5) 0.003(5) 0.005(5) 0.003(5)
N3 0.025(6) 0.040(7) 0.017(5) 0.004(5) 0.005(4) 0.003(5)
N4 0.024(6) 0.040(7) 0.029(6) -0.001(5) 0.001(5) -0.002(5)
O1 0.117(14) 0.052(9) 0.042(8) -0.010(7) 0.026(8) 0.016(9)
O2 0.110(16) 0.074(12) 0.099(14) -0.012(10) 0.043(12) -0.036(12)
O3 0.081(12) 0.049(9) 0.094(13) -0.006(8) 0.013(10) 0.009(9)
O4 0.107(14) 0.078(11) 0.059(9) 0.010(8) 0.048(10) -0.016(10)

loop_
_atom_type_symbol
_atom_type_description
_atom_type_scat_dispersion_real
_atom_type_scat_dispersion_imag
_atom_type_scat_source
C C 0.0033 0.0016 'International Tables Vol C Tables 4.2.6.8 and 6.1.1.4'
H H 0.0000 0.0000 'International Tables Vol C Tables 4.2.6.8 and 6.1.1.4'
Cl Cl 0.1484 0.1585 'International Tables Vol C Tables 4.2.6.8 and 6.1.1.4'
Ir Ir -1.4442 7.9887 'International Tables Vol C Tables 4.2.6.8 and 6.1.1.4'
N N 0.0061 0.0033 'International Tables Vol C Tables 4.2.6.8 and 6.1.1.4'
O O 0.0106 0.0060 'International Tables Vol C Tables 4.2.6.8 and 6.1.1.4'

loop_
_geom_angle_atom_site_label_1
_geom_angle_atom_site_label_2
_geom_angle_atom_site_label_3
_geom_angle
N2 C1 N1 109.8(12)
N2 C1 Ir1 126.3(10)
N1 C1 Ir1 123.8(10)
N1 C2 C3 114.2(13)
N1 C2 H2A 108.7
C3 C2 H2A 108.8
N1 C2 H2B 108.8
C3 C2 H2B 108.6
H2A C2 H2B 107.7
C4 C3 C2 115.1(14)
C4 C3 H3A 108.4
C2 C3 H3A 108.7
C4 C3 H3B 108.5
C2 C3 H3B 108.4
H3A C3 H3B 107.5
C3 C4 C5 113.6(14)
C3 C4 H4A 109.1
C5 C4 H4A 109.0
C3 C4 H4B 108.8
C5 C4 H4B 108.5
H4A C4 H4B 107.7
N3 C5 C4 111.5(13)
N3 C5 H5A 109.2
C4 C5 H5A 109.6
N3 C5 H5B 109.5
C4 C5 H5B 109.0
H5A C5 H5B 108.0
N4 C6 N3 109.4(12)
N4 C6 Ir2 124.4(11)
N3 C6 Ir2 126.2(10)
N4 C7 C8 114.5(13)
N4 C7 H7A 108.8
C8 C7 H7A 108.9
N4 C7 H7B 108.4
C8 C7 H7B 108.5
H7A C7 H7B 107.6
C9 C8 C7 116.6(15)
C9 C8 H8A 108.1
C7 C8 H8A 108.0
C9 C8 H8B 108.4
C7 C8 H8B 108.1
H8A C8 H8B 107.4
C8 C9 C10 116.1(15)
C8 C9 H9A 108.3
C10 C9 H9A 108.2
C8 C9 H9B 108.2
C10 C9 H9B 108.3
H9A C9 H9B 107.3
N2 C10 C9 113.4(12)
N2 C10 H10A 108.8
C9 C10 H10A 108.7
N2 C10 H10B 109.0
C9 C10 H10B 109.0
H10A C10 H10B 107.7
N3 C11 N1 113.9(12)
N3 C11 C12 103.9(11)
N1 C11 C12 101.7(11)
N3 C11 H11 112.2
N1 C11 H11 112.2
C12 C11 H11 112.1
N2 C12 N4 112.6(12)
N2 C12 C11 103.1(12)
N4 C12 C11 100.6(11)
N2 C12 H12 113.1
N4 C12 H12 113.2
C11 C12 H12 113.3
O1 C13 Ir1 174.1(16)
O2 C14 Ir1 178(2)
O3 C15 Ir2 179.1(18)
O4 C16 Ir2 176.2(18)
C14 Ir1 C13 88.9(8)
C14 Ir1 C1 91.5(7)
C13 Ir1 C1 176.6(7)
C14 Ir1 Cl1 175.5(6)
C13 Ir1 Cl1 93.0(6)
C1 Ir1 Cl1 86.8(4)
C15 Ir2 C16 91.5(8)
C15 Ir2 C6 89.3(7)
C16 Ir2 C6 174.4(7)
C15 Ir2 Cl2 175.6(5)
C16 Ir2 Cl2 90.7(6)
C6 Ir2 Cl2 88.9(4)
C1 N1 C11 111.6(12)
C1 N1 C2 124.1(12)
C11 N1 C2 124.3(12)
C1 N2 C12 112.3(12)
C1 N2 C10 126.3(13)
C12 N2 C10 121.2(13)
C6 N3 C11 111.4(11)
C6 N3 C5 128.4(12)
C11 N3 C5 120.2(12)
C6 N4 C7 123.1(13)
C6 N4 C12 112.6(12)
C7 N4 C12 124.0(12)

loop_
_geom_bond_atom_site_label_1
_geom_bond_atom_site_label_2
_geom_bond_distance
C1 N2 1.318(19)
C1 N1 1.335(17)
C1 Ir1 2.080(14)
C2 N1 1.49(2)
C2 C3 1.53(2)
C2 H2A 0.9700
C2 H2B 0.9700
C3 C4 1.51(2)
C3 H3A 0.9700
C3 H3B 0.9700
C4 C5 1.53(2)
C4 H4A 0.9700
C4 H4B 0.9700
C5 N3 1.47(2)
C5 H5A 0.9700
C5 H5B 0.9700
C6 N4 1.333(19)
C6 N3 1.336(18)
C6 Ir2 2.081(14)
C7 N4 1.471(19)
C7 C8 1.52(2)
C7 H7A 0.9700
C7 H7B 0.9700
C8 C9 1.48(2)
C8 H8A 0.9700
C8 H8B 0.9700
C9 C10 1.51(2)
C9 H9A 0.9700
C9 H9B 0.9700
C10 N2 1.472(19)
C10 H10A 0.9700
C10 H10B 0.9700
C11 N3 1.448(17)
C11 N1 1.463(18)
C11 C12 1.53(2)
C11 H11 0.9800
C12 N2 1.440(18)
C12 N4 1.477(18)
C12 H12 0.9800
C13 O1 1.12(2)
C13 Ir1 1.918(17)
C14 O2 1.09(2)
C14 Ir1 1.83(2)
C15 O3 1.11(2)
C15 Ir2 1.86(2)
C16 O4 1.12(2)
C16 Ir2 1.913(19)
Cl1 Ir1 2.342(4)
Cl2 Ir2 2.344(4)
